data_2225633
loop_
_publ_author_name
'Beckett, Michael A.'
'Horton, Peter N.'
'Hursthouse, Michael B.'
'Pszolla, Christian'

_publ_section_title
;
 Tetraphenylphosphonium octahydrotriborate
;
_journal_coeditor_code LH2986
_journal_issue 4
_journal_name_full 'Acta Crystallographica Section E'
_journal_page_first o833
_journal_paper_doi 10.1107/S1600536810008263
_journal_volume 66
_journal_year 2010
_chemical_formula_iupac 'C24 H20 P +, B3 H8 -'
_chemical_formula_moiety 'C24 H20 P +, H8 B3 -'
_chemical_formula_sum 'C24 H28 B3 P'
_chemical_formula_weight 379.86
_chemical_name_systematic
;
Tetraphenylphosphonium octahydrotriborate
;
_space_group_IT_number 1
_symmetry_cell_setting triclinic
_symmetry_space_group_name_Hall 'P 1'
_symmetry_space_group_name_H-M 'P 1'
_atom_sites_solution_hydrogens geom
_atom_sites_solution_primary direct
_atom_sites_solution_secondary difmap
_audit_creation_method SHELXL-97
_cell_angle_alpha 87.995(4)
_cell_angle_beta 79.779(6)
_cell_angle_gamma 79.780(5)
_cell_formula_units_Z 5
_cell_length_a 7.0314(5)
_cell_length_b 19.820(2)
_cell_length_c 19.832(2)
_cell_measurement_reflns_used 3613
_cell_measurement_temperature 120(2)
_cell_measurement_theta_max 27.485
_cell_measurement_theta_min 2.910
_cell_volume 2676.8(4)
_computing_cell_refinement 'DENZO (Otwinowski & Minor, 1997) and COLLECT (Hooft, 1998)'
_computing_data_collection 'COLLECT (Hooft, 1998)'
_computing_data_reduction 'DENZO (Otwinowski & Minor, 1997) and COLLECT (Hooft, 1998)'
_computing_molecular_graphics 'ORTEP-3 for Windows (Farrugia, 1997)'
_computing_publication_material 'WinGX (Farrugia, 1999)'
_computing_structure_refinement 'SHELXL97 (Sheldrick, 2008)'
_computing_structure_solution 'SHELXS97 (Sheldrick, 2008)'
_diffrn_ambient_temperature 120(2)
_diffrn_detector_area_resol_mean 9.091
_diffrn_measured_fraction_theta_full 0.776
_diffrn_measured_fraction_theta_max 0.776
_diffrn_measurement_device_type 'Bruker--Nonius 95mm CCD camera on \k-goniostat'
_diffrn_measurement_method '\f and \w scans'
_diffrn_radiation_monochromator '10cm confocal mirrors'
_diffrn_radiation_source 'Bruker--Nonius FR591 rotating anode'
_diffrn_radiation_type MoK\a
_diffrn_radiation_wavelength 0.71073
_diffrn_reflns_av_R_equivalents 0.0320
_diffrn_reflns_av_sigmaI/netI 0.0864
_diffrn_reflns_limit_h_max 9
_diffrn_reflns_limit_h_min -8
_diffrn_reflns_limit_k_max 19
_diffrn_reflns_limit_k_min -25
_diffrn_reflns_limit_l_max 25
_diffrn_reflns_limit_l_min -25
_diffrn_reflns_number 15011
_diffrn_reflns_theta_full 27.48
_diffrn_reflns_theta_max 27.48
_diffrn_reflns_theta_min 2.99
_exptl_absorpt_coefficient_mu 0.135
_exptl_absorpt_correction_T_max 0.9893
_exptl_absorpt_correction_T_min 0.9454
_exptl_absorpt_correction_type multi-scan
_exptl_absorpt_process_details '(SADABS; Bruker, 2003)'
_exptl_crystal_colour colourless
_exptl_crystal_density_diffrn 1.178
_exptl_crystal_density_method 'not measured'
_exptl_crystal_description rod
_exptl_crystal_F_000 1010
_exptl_crystal_size_max 0.42
_exptl_crystal_size_mid 0.10
_exptl_crystal_size_min 0.08
_refine_diff_density_max 0.359
_refine_diff_density_min -0.520
_refine_ls_abs_structure_details 'Flack (1983), 3867 Friedel pairs'
_refine_ls_abs_structure_Flack 0.07(9)
_refine_ls_extinction_coef 0.0055(11)
_refine_ls_extinction_expression Fc^*^=kFc[1+0.001xFc^2^\l^3^/sin(2\q)]^-1/4^
_refine_ls_extinction_method 'SHELXL97 (Sheldrick, 2008)'
_refine_ls_goodness_of_fit_ref 1.022
_refine_ls_hydrogen_treatment mixed
_refine_ls_matrix_type full
_refine_ls_number_parameters 1296
_refine_ls_number_reflns 13369
_refine_ls_number_restraints 48
_refine_ls_restrained_S_all 1.022
_refine_ls_R_factor_all 0.0933
_refine_ls_R_factor_gt 0.0698
_refine_ls_shift/su_max 0.000
_refine_ls_shift/su_mean 0.000
_refine_ls_structure_factor_coef Fsqd
_refine_ls_weighting_details 'calc w=1/[\s^2^(Fo^2^)+(0.0656P)^2^+2.9193P] where P=(Fo^2^+2Fc^2^)/3'
_refine_ls_weighting_scheme calc
_refine_ls_wR_factor_gt 0.1721
_refine_ls_wR_factor_ref 0.1911
_reflns_number_gt 10251
_reflns_number_total 13369
_reflns_threshold_expression I>2\s(I)
_cod_data_source_file lh2986.cif
_cod_data_source_block I
_cod_database_code 2225633
_cod_database_fobs_code 2225633

loop_
_symmetry_equiv_pos_as_xyz
'x, y, z'

loop_
_atom_site_type_symbol
_atom_site_label
_atom_site_fract_x
_atom_site_fract_y
_atom_site_fract_z
_atom_site_U_iso_or_equiv
_atom_site_adp_type
_atom_site_calc_flag
_atom_site_refinement_flags
_atom_site_occupancy
_atom_site_disorder_assembly
_atom_site_disorder_group
C C1 0.9032(8) 0.7239(3) 0.6798(3) 0.0226(12) Uani d . 1 . .
C C2 1.0419(7) 0.6877(3) 0.7169(3) 0.0244(12) Uani d . 1 . .
H H2 1.0808 0.6395 0.7118 0.029 Uiso calc R 1 . .
C C3 1.1218(8) 0.7234(3) 0.7612(3) 0.0307(14) Uani d . 1 . .
H H3 1.2114 0.6994 0.7881 0.037 Uiso calc R 1 . .
C C4 1.0694(8) 0.7942(3) 0.7657(3) 0.0302(14) Uani d . 1 . .
H H4 1.1294 0.8186 0.7940 0.036 Uiso calc R 1 . .
C C5 0.9320(8) 0.8296(3) 0.7299(3) 0.0274(13) Uani d . 1 . .
H H5 0.8943 0.8779 0.7351 0.033 Uiso calc R 1 . .
C C6 0.8481(8) 0.7950(3) 0.6861(3) 0.0265(13) Uani d . 1 . .
H H6 0.7548 0.8194 0.6608 0.032 Uiso calc R 1 . .
C C7 0.6506(8) 0.7311(3) 0.5748(3) 0.0231(12) Uani d . 1 . .
C C8 0.4762(8) 0.7685(3) 0.6098(3) 0.0265(13) Uani d . 1 . .
H H8 0.4436 0.7637 0.6581 0.032 Uiso calc R 1 . .
C C9 0.3498(8) 0.8123(3) 0.5751(3) 0.0312(14) Uani d . 1 . .
H H9 0.2325 0.8382 0.5995 0.037 Uiso calc R 1 . .
C C10 0.3969(8) 0.8182(3) 0.5037(3) 0.0266(13) Uani d . 1 . .
H H10 0.3096 0.8471 0.4792 0.032 Uiso calc R 1 . .
C C11 0.5702(8) 0.7819(3) 0.4692(3) 0.0248(13) Uani d . 1 . .
H H11 0.6019 0.7871 0.4209 0.030 Uiso calc R 1 . .
C C12 0.7007(8) 0.7376(3) 0.5031(2) 0.0246(12) Uani d . 1 . .
H H12 0.8193 0.7126 0.4786 0.029 Uiso calc R 1 . .
C C13 0.6567(7) 0.6190(3) 0.6728(3) 0.0214(12) Uani d . 1 . .
C C14 0.6399(8) 0.6115(3) 0.7440(3) 0.0247(12) Uani d . 1 . .
H H14 0.7101 0.6361 0.7684 0.030 Uiso calc R 1 . .
C C15 0.5220(8) 0.5685(3) 0.7785(3) 0.0276(13) Uani d . 1 . .
H H15 0.5092 0.5640 0.8269 0.033 Uiso calc R 1 . .
C C16 0.4210(8) 0.5316(3) 0.7426(3) 0.0294(13) Uani d . 1 . .
H H16 0.3396 0.5020 0.7665 0.035 Uiso calc R 1 . .
C C17 0.4393(8) 0.5382(3) 0.6718(3) 0.0289(14) Uani d . 1 . .
H H17 0.3729 0.5121 0.6474 0.035 Uiso calc R 1 . .
C C18 0.5529(8) 0.5822(3) 0.6371(3) 0.0251(12) Uani d . 1 . .
H H18 0.5614 0.5878 0.5890 0.030 Uiso calc R 1 . .
C C19 1.0076(7) 0.6260(3) 0.5677(3) 0.0219(12) Uani d . 1 . .
C C20 1.1475(8) 0.6616(3) 0.5310(3) 0.0229(12) Uani d . 1 . .
H H20 1.1331 0.7098 0.5364 0.028 Uiso calc R 1 . .
C C21 1.3069(8) 0.6271(3) 0.4868(3) 0.0306(14) Uani d . 1 . .
H H21 1.3997 0.6516 0.4608 0.037 Uiso calc R 1 . .
C C22 1.3303(8) 0.5563(3) 0.4808(3) 0.0260(13) Uani d . 1 . .
H H22 1.4413 0.5322 0.4514 0.031 Uiso calc R 1 . .
C C23 1.1925(8) 0.5205(3) 0.5175(3) 0.0267(14) Uani d . 1 . .
H H23 1.2096 0.4722 0.5128 0.032 Uiso calc R 1 . .
C C24 1.0298(8) 0.5549(3) 0.5610(3) 0.0235(13) Uani d . 1 . .
H H24 0.9351 0.5305 0.5859 0.028 Uiso calc R 1 . .
P P1 0.8045(2) 0.67515(11) 0.62393(11) 0.0222(3) Uani d . 1 . .
C C31 0.1067(7) 0.9208(3) 0.0743(2) 0.0223(12) Uani d . 1 . .
C C32 0.2452(7) 0.8814(3) 0.1087(3) 0.0250(12) Uani d . 1 . .
H H32 0.2838 0.8336 0.1000 0.030 Uiso calc R 1 . .
C C33 0.3260(8) 0.9125(3) 0.1557(3) 0.0337(14) Uani d . 1 . .
H H33 0.4175 0.8854 0.1799 0.040 Uiso calc R 1 . .
C C34 0.2758(8) 0.9826(3) 0.1680(3) 0.0309(14) Uani d . 1 . .
H H34 0.3344 1.0033 0.1996 0.037 Uiso calc R 1 . .
C C35 0.1388(8) 1.0218(3) 0.1336(3) 0.0331(14) Uani d . 1 . .
H H35 0.1025 1.0696 0.1421 0.040 Uiso calc R 1 . .
C C36 0.0537(8) 0.9911(3) 0.0865(3) 0.0289(13) Uani d . 1 . .
H H36 -0.0397 1.0181 0.0629 0.035 Uiso calc R 1 . .
C C37 -0.1541(8) 0.9395(3) -0.0282(3) 0.0250(13) Uani d . 1 . .
C C38 -0.1168(8) 0.9525(3) -0.0990(2) 0.0263(13) Uani d . 1 . .
H H38 -0.0018 0.9294 -0.1273 0.032 Uiso calc R 1 . .
C C39 -0.2519(8) 1.0000(3) -0.1266(3) 0.0301(14) Uani d . 1 . .
H H39 -0.2277 1.0091 -0.1744 0.036 Uiso calc R 1 . .
C C40 -0.4181(9) 1.0340(3) -0.0877(3) 0.0370(16) Uani d . 1 . .
H H40 -0.5068 1.0663 -0.1087 0.044 Uiso calc R 1 . .
C C41 -0.4590(9) 1.0218(3) -0.0175(3) 0.0379(16) Uani d . 1 . .
H H41 -0.5738 1.0457 0.0101 0.046 Uiso calc R 1 . .
C C42 -0.3245(8) 0.9728(3) 0.0113(3) 0.0350(15) Uani d . 1 . .
H H42 -0.3519 0.9624 0.0588 0.042 Uiso calc R 1 . .
C C43 0.2100(8) 0.8368(3) -0.0478(2) 0.0241(13) Uani d . 1 . .
C C44 0.3387(8) 0.8768(3) -0.0846(2) 0.0271(13) Uani d . 1 . .
H H44 0.3157 0.9250 -0.0776 0.032 Uiso calc R 1 . .
C C45 0.4987(8) 0.8466(3) -0.1309(3) 0.0333(15) Uani d . 1 . .
H H45 0.5836 0.8741 -0.1567 0.040 Uiso calc R 1 . .
C C46 0.5364(8) 0.7755(3) -0.1400(3) 0.0289(14) Uani d . 1 . .
H H46 0.6477 0.7547 -0.1715 0.035 Uiso calc R 1 . .
C C47 0.4122(8) 0.7354(3) -0.1031(3) 0.0307(14) Uani d . 1 . .
H H47 0.4381 0.6871 -0.1093 0.037 Uiso calc R 1 . .
C C48 0.2506(8) 0.7654(3) -0.0572(3) 0.0291(14) Uani d . 1 . .
H H48 0.1661 0.7376 -0.0318 0.035 Uiso calc R 1 . .
C C49 -0.1296(7) 0.8175(3) 0.0560(2) 0.0248(13) Uani d . 1 . .
C C50 -0.1527(8) 0.8078(3) 0.1273(2) 0.0243(12) Uani d . 1 . .
H H50 -0.0925 0.8338 0.1541 0.029 Uiso calc R 1 . .
C C51 -0.2624(8) 0.7609(3) 0.1582(3) 0.0281(13) Uani d . 1 . .
H H51 -0.2769 0.7541 0.2063 0.034 Uiso calc R 1 . .
C C52 -0.3525(9) 0.7233(3) 0.1194(3) 0.0361(14) Uani d . 1 . .
H H52 -0.4299 0.6914 0.1413 0.043 Uiso calc R 1 . .
C C53 -0.3301(9) 0.7319(3) 0.0487(3) 0.0411(16) Uani d . 1 . .
H H53 -0.3880 0.7050 0.0222 0.049 Uiso calc R 1 . .
C C54 -0.2239(8) 0.7795(3) 0.0177(3) 0.0334(14) Uani d . 1 . .
H H54 -0.2139 0.7870 -0.0302 0.040 Uiso calc R 1 . .
P P2 0.0078(2) 0.87843(9) 0.01328(8) 0.0231(4) Uani d . 1 . .
C C61 0.4435(8) 0.5336(3) 0.1910(3) 0.0243(13) Uani d . 1 . .
C C62 0.4854(8) 0.5423(3) 0.1197(3) 0.0271(13) Uani d . 1 . .
H H62 0.5991 0.5166 0.0930 0.033 Uiso calc R 1 . .
C C63 0.3558(8) 0.5897(3) 0.0893(3) 0.0281(14) Uani d . 1 . .
H H63 0.3818 0.5964 0.0411 0.034 Uiso calc R 1 . .
C C64 0.1913(9) 0.6269(3) 0.1272(3) 0.0357(15) Uani d . 1 . .
H H64 0.1037 0.6583 0.1050 0.043 Uiso calc R 1 . .
C C65 0.1512(8) 0.6190(3) 0.1985(3) 0.0318(14) Uani d . 1 . .
H H65 0.0396 0.6461 0.2249 0.038 Uiso calc R 1 . .
C C66 0.2763(8) 0.5713(3) 0.2299(3) 0.0327(15) Uani d . 1 . .
H H66 0.2482 0.5643 0.2780 0.039 Uiso calc R 1 . .
C C67 0.4585(7) 0.4106(3) 0.2743(3) 0.0251(13) Uani d . 1 . .
C C68 0.4403(8) 0.3965(2) 0.3450(3) 0.0261(13) Uani d . 1 . .
H H68 0.5071 0.4187 0.3729 0.031 Uiso calc R 1 . .
C C69 0.3234(8) 0.3498(3) 0.3731(3) 0.0302(14) Uani d . 1 . .
H H69 0.3069 0.3411 0.4210 0.036 Uiso calc R 1 . .
C C70 0.2301(8) 0.3156(3) 0.3326(3) 0.0328(14) Uani d . 1 . .
H H70 0.1528 0.2829 0.3525 0.039 Uiso calc R 1 . .
C C71 0.2499(9) 0.3293(3) 0.2625(3) 0.0403(17) Uani d . 1 . .
H H71 0.1871 0.3057 0.2344 0.048 Uiso calc R 1 . .
C C72 0.3599(8) 0.3767(3) 0.2342(3) 0.0335(15) Uani d . 1 . .
H H72 0.3699 0.3868 0.1867 0.040 Uiso calc R 1 . .
C C73 0.7011(7) 0.5133(3) 0.2945(2) 0.0218(12) Uani d . 1 . .
C C74 0.8332(8) 0.4727(3) 0.3310(3) 0.0264(13) Uani d . 1 . .
H H74 0.8649 0.4246 0.3239 0.032 Uiso calc R 1 . .
C C75 0.9168(8) 0.5029(3) 0.3772(3) 0.0253(13) Uani d . 1 . .
H H75 1.0027 0.4752 0.4031 0.030 Uiso calc R 1 . .
C C76 0.8765(8) 0.5738(3) 0.3863(2) 0.0265(13) Uani d . 1 . .
H H76 0.9365 0.5943 0.4177 0.032 Uiso calc R 1 . .
C C77 0.7476(8) 0.6146(3) 0.3492(3) 0.0253(12) Uani d . 1 . .
H H77 0.7212 0.6630 0.3546 0.030 Uiso calc R 1 . .
C C78 0.6585(8) 0.5837(3) 0.3044(3) 0.0258(13) Uani d . 1 . .
H H78 0.5674 0.6111 0.2802 0.031 Uiso calc R 1 . .
C C79 0.8046(8) 0.4296(3) 0.1723(3) 0.0259(13) Uani d . 1 . .
C C80 0.9372(8) 0.4694(3) 0.1379(3) 0.0307(14) Uani d . 1 . .
H H80 0.9194 0.5171 0.1470 0.037 Uiso calc R 1 . .
C C81 1.0939(9) 0.4386(3) 0.0908(3) 0.0404(17) Uani d . 1 . .
H H81 1.1833 0.4656 0.0669 0.049 Uiso calc R 1 . .
C C82 1.1235(9) 0.3686(3) 0.0778(3) 0.0375(16) Uani d . 1 . .
H H82 1.2325 0.3478 0.0453 0.045 Uiso calc R 1 . .
C C83 0.9934(9) 0.3300(3) 0.1123(3) 0.0410(17) Uani d . 1 . .
H H83 1.0139 0.2821 0.1040 0.049 Uiso calc R 1 . .
C C84 0.8332(8) 0.3595(3) 0.1589(3) 0.0311(15) Uani d . 1 . .
H H84 0.7428 0.3323 0.1818 0.037 Uiso calc R 1 . .
P P3 0.6012(2) 0.47180(8) 0.23352(8) 0.0242(5) Uani d . 1 . .
C C91 0.5979(8) 0.2420(3) 0.7654(3) 0.0221(12) Uani d . 1 . .
C C92 0.6287(8) 0.1712(3) 0.7556(3) 0.0294(14) Uani d . 1 . .
H H92 0.5415 0.1444 0.7813 0.035 Uiso calc R 1 . .
C C93 0.7856(9) 0.1403(3) 0.7087(3) 0.0312(14) Uani d . 1 . .
H H93 0.8065 0.0922 0.7017 0.037 Uiso calc R 1 . .
C C94 0.9135(9) 0.1797(3) 0.6716(3) 0.0331(14) Uani d . 1 . .
H H94 1.0233 0.1580 0.6400 0.040 Uiso calc R 1 . .
C C95 0.8829(9) 0.2505(3) 0.6800(3) 0.0387(16) Uani d . 1 . .
H H95 0.9678 0.2773 0.6532 0.046 Uiso calc R 1 . .
C C96 0.7271(8) 0.2811(3) 0.7280(3) 0.0335(15) Uani d . 1 . .
H H96 0.7079 0.3291 0.7356 0.040 Uiso calc R 1 . .
C C97 0.2552(8) 0.2231(3) 0.8694(3) 0.0278(14) Uani d . 1 . .
C C98 0.1591(8) 0.1887(3) 0.8289(3) 0.0300(14) Uani d . 1 . .
H H98 0.1699 0.1979 0.7811 0.036 Uiso calc R 1 . .
C C99 0.0486(8) 0.1413(3) 0.8593(3) 0.0366(15) Uani d . 1 . .
H H99 -0.0156 0.1174 0.8319 0.044 Uiso calc R 1 . .
C C100 0.0293(8) 0.1278(3) 0.9296(3) 0.0323(14) Uani d . 1 . .
H H100 -0.0478 0.0953 0.9502 0.039 Uiso calc R 1 . .
C C101 0.1246(9) 0.1627(3) 0.9687(3) 0.0393(16) Uani d . 1 . .
H H101 0.1114 0.1541 1.0166 0.047 Uiso calc R 1 . .
C C102 0.2391(8) 0.2098(3) 0.9394(3) 0.0350(15) Uani d . 1 . .
H H102 0.3056 0.2328 0.9667 0.042 Uiso calc R 1 . .
C C103 0.4996(8) 0.3248(3) 0.8886(3) 0.0294(14) Uani d . 1 . .
C C104 0.4487(8) 0.3954(3) 0.9022(3) 0.0325(14) Uani d . 1 . .
H H104 0.3555 0.4234 0.8793 0.039 Uiso calc R 1 . .
C C105 0.5354(8) 0.4240(3) 0.9492(3) 0.0352(15) Uani d . 1 . .
H H105 0.5022 0.4718 0.9582 0.042 Uiso calc R 1 . .
C C106 0.6703(9) 0.3831(4) 0.9830(3) 0.0433(17) Uani d . 1 . .
H H106 0.7294 0.4031 1.0150 0.052 Uiso calc R 1 . .
C C107 0.7198(9) 0.3132(4) 0.9705(3) 0.0469(19) Uani d . 1 . .
H H107 0.8104 0.2851 0.9944 0.056 Uiso calc R 1 . .
C C108 0.6352(8) 0.2847(3) 0.9226(3) 0.0393(17) Uani d . 1 . .
H H108 0.6709 0.2370 0.9130 0.047 Uiso calc R 1 . .
C C109 0.2363(8) 0.3459(3) 0.7855(3) 0.0270(14) Uani d . 1 . .
C C110 0.2705(8) 0.3554(3) 0.7142(3) 0.0281(13) Uani d . 1 . .
H H110 0.3844 0.3308 0.6866 0.034 Uiso calc R 1 . .
C C111 0.1355(8) 0.4013(3) 0.6847(3) 0.0255(13) Uani d . 1 . .
H H111 0.1560 0.4077 0.6364 0.031 Uiso calc R 1 . .
C C112 -0.0275(8) 0.4376(3) 0.7247(3) 0.0342(15) Uani d . 1 . .
H H112 -0.1185 0.4690 0.7038 0.041 Uiso calc R 1 . .
C C113 -0.0615(8) 0.4291(3) 0.7957(3) 0.0322(14) Uani d . 1 . .
H H113 -0.1732 0.4552 0.8231 0.039 Uiso calc R 1 . .
C C114 0.0704(8) 0.3820(3) 0.8259(3) 0.0299(14) Uani d . 1 . .
H H114 0.0468 0.3747 0.8740 0.036 Uiso calc R 1 . .
P P4 0.3986(2) 0.28435(8) 0.82730(9) 0.0274(5) Uani d . 1 . .
C C121 0.4158(8) 0.0247(3) 0.3564(2) 0.0211(12) Uani d . 1 . .
C C122 0.4478(8) -0.0453(3) 0.3444(2) 0.0222(12) Uani d . 1 . .
H H122 0.3602 -0.0731 0.3682 0.027 Uiso calc R 1 . .
C C123 0.6113(8) -0.0745(3) 0.2968(2) 0.0262(13) Uani d . 1 . .
H H123 0.6350 -0.1223 0.2880 0.031 Uiso calc R 1 . .
C C124 0.7387(8) -0.0334(3) 0.2623(3) 0.0279(13) Uani d . 1 . .
H H124 0.8487 -0.0535 0.2299 0.034 Uiso calc R 1 . .
C C125 0.7070(9) 0.0361(3) 0.2748(3) 0.0339(15) Uani d . 1 . .
H H125 0.7940 0.0639 0.2508 0.041 Uiso calc R 1 . .
C C126 0.5460(8) 0.0654(3) 0.3231(3) 0.0318(14) Uani d . 1 . .
H H126 0.5256 0.1129 0.3331 0.038 Uiso calc R 1 . .
C C127 0.0506(7) 0.1278(2) 0.3767(3) 0.0206(12) Uani d . 1 . .
C C128 0.0908(8) 0.1408(3) 0.3057(2) 0.0255(13) Uani d . 1 . .
H H128 0.2073 0.1177 0.2782 0.031 Uiso calc R 1 . .
C C129 -0.0432(9) 0.1880(3) 0.2767(3) 0.0330(15) Uani d . 1 . .
H H129 -0.0186 0.1971 0.2289 0.040 Uiso calc R 1 . .
C C130 -0.2115(8) 0.2217(3) 0.3169(3) 0.0329(15) Uani d . 1 . .
H H130 -0.3015 0.2538 0.2963 0.040 Uiso calc R 1 . .
C C131 -0.2518(8) 0.2094(3) 0.3873(3) 0.0300(13) Uani d . 1 . .
H H131 -0.3665 0.2336 0.4148 0.036 Uiso calc R 1 . .
C C132 -0.1211(8) 0.1611(3) 0.4165(3) 0.0261(13) Uani d . 1 . .
H H132 -0.1494 0.1508 0.4639 0.031 Uiso calc R 1 . .
C C133 0.3060(8) 0.1085(3) 0.4802(2) 0.0216(12) Uani d . 1 . .
C C134 0.2572(8) 0.1795(3) 0.4895(3) 0.0257(12) Uani d . 1 . .
H H134 0.1707 0.2067 0.4635 0.031 Uiso calc R 1 . .
C C135 0.3369(8) 0.2094(3) 0.5372(3) 0.0285(13) Uani d . 1 . .
H H135 0.3017 0.2574 0.5449 0.034 Uiso calc R 1 . .
C C136 0.4680(9) 0.1702(3) 0.5742(3) 0.0358(14) Uani d . 1 . .
H H136 0.5253 0.1919 0.6056 0.043 Uiso calc R 1 . .
C C137 0.5153(8) 0.0999(3) 0.5655(3) 0.0330(14) Uani d . 1 . .
H H137 0.5993 0.0731 0.5925 0.040 Uiso calc R 1 . .
C C138 0.4396(8) 0.0688(3) 0.5170(3) 0.0280(13) Uani d . 1 . .
H H138 0.4777 0.0209 0.5088 0.034 Uiso calc R 1 . .
C C139 0.0715(7) 0.0052(2) 0.4604(2) 0.0192(12) Uani d . 1 . .
C C140 -0.0207(7) -0.0316(2) 0.4192(2) 0.0227(12) Uani d . 1 . .
H H140 -0.0056 -0.0241 0.3711 0.027 Uiso calc R 1 . .
C C141 -0.1323(8) -0.0784(3) 0.4501(2) 0.0250(13) Uani d . 1 . .
H H141 -0.1885 -0.1049 0.4225 0.030 Uiso calc R 1 . .
C C142 -0.1645(8) -0.0878(3) 0.5209(3) 0.0265(13) Uani d . 1 . .
H H142 -0.2463 -0.1189 0.5415 0.032 Uiso calc R 1 . .
C C143 -0.0747(8) -0.0507(3) 0.5610(3) 0.0263(13) Uani d . 1 . .
H H143 -0.0939 -0.0574 0.6093 0.032 Uiso calc R 1 . .
C C144 0.0418(7) -0.0045(3) 0.5313(2) 0.0233(12) Uani d . 1 . .
H H144 0.1016 0.0205 0.5591 0.028 Uiso calc R 1 . .
P P5 0.21242(19) 0.06636(7) 0.41815(8) 0.0201(4) Uani d . 1 . .
B B1 0.8389(11) 0.3423(5) 0.4962(4) 0.057(2) Uani d D 1 . .
H H1A 0.9233 0.3021 0.5130 0.068 Uiso calc R 1 . .
H H1B 0.8693 0.3509 0.4463 0.068 Uiso calc R 1 . .
B B2 0.5909(11) 0.3613(4) 0.5369(4) 0.048(2) Uani d D 1 . .
H H2A 0.4917 0.3798 0.5082 0.058 Uiso calc R 1 . .
H H2B 0.5456 0.3311 0.5749 0.058 Uiso calc R 1 . .
B B3 0.7572(11) 0.4137(4) 0.5505(4) 0.047(2) Uani d D 1 . .
H H3A 0.7990 0.4111 0.5958 0.057 Uiso calc R 1 . .
H H3B 0.7451 0.4598 0.5291 0.057 Uiso calc R 1 . .
H H5A 0.686(4) 0.335(3) 0.485(2) 0.071 Uiso d D 1 . .
H H5B 0.588(4) 0.413(2) 0.564(3) 0.071 Uiso d D 1 . .
B B11 0.1122(12) 0.7480(5) 0.3615(4) 0.053(2) Uani d D 1 . .
H H11A 0.0757 0.7694 0.4074 0.063 Uiso calc R 1 . .
H H11B 0.0744 0.7025 0.3587 0.063 Uiso calc R 1 . .
B B12 0.3317(11) 0.7625(4) 0.3101(4) 0.047(2) Uani d D 1 . .
H H12A 0.4092 0.7247 0.2803 0.057 Uiso calc R 1 . .
H H12B 0.4105 0.7915 0.3290 0.057 Uiso calc R 1 . .
B B13 0.1046(11) 0.8025(5) 0.2895(4) 0.056(2) Uani d D 1 . .
H H13A 0.0631 0.7856 0.2490 0.067 Uiso calc R 1 . .
H H13B 0.0645 0.8524 0.2977 0.067 Uiso calc R 1 . .
H H15A 0.279(4) 0.730(3) 0.358(2) 0.084 Uiso d D 1 . .
H H15B 0.269(4) 0.808(3) 0.276(3) 0.084 Uiso d D 1 . .
B B21 0.4241(12) 0.9362(4) 0.6960(4) 0.055(2) Uani d D 1 . .
H H21A 0.4358 0.8902 0.7177 0.066 Uiso calc R 1 . .
H H21B 0.5097 0.9386 0.6510 0.066 Uiso calc R 1 . .
B B22 0.1926(11) 0.9890(4) 0.7092(4) 0.048(2) Uani d D 1 . .
H H22A 0.1563 1.0193 0.6711 0.058 Uiso calc R 1 . .
H H22B 0.0824 0.9709 0.7378 0.058 Uiso calc R 1 . .
B B23 0.3777(13) 1.0073(5) 0.7495(5) 0.064(3) Uani d D 1 . .
H H23A 0.3654 0.9989 0.7994 0.077 Uiso calc R 1 . .
H H23B 0.4392 1.0473 0.7327 0.077 Uiso calc R 1 . .
H H25A 0.276(5) 0.942(3) 0.675(3) 0.096 Uiso d D 1 . .
H H25B 0.231(6) 1.0365(18) 0.736(3) 0.096 Uiso d D 1 . .
B B31 0.8983(13) 0.5483(5) 0.9568(5) 0.063(3) Uani d D 1 . .
H H31A 0.7983 0.5654 0.9970 0.076 Uiso calc R 1 . .
H H31B 0.9165 0.4984 0.9488 0.076 Uiso calc R 1 . .
B B32 1.1022(12) 0.5873(5) 0.9375(4) 0.051(2) Uani d D 1 . .
H H32A 1.2293 0.5583 0.9191 0.061 Uiso calc R 1 . .
H H32B 1.1111 0.6253 0.9673 0.061 Uiso calc R 1 . .
B B33 0.9234(12) 0.6017(5) 0.8855(4) 0.056(2) Uani d D 1 . .
H H33A 0.8372 0.6471 0.8879 0.067 Uiso calc R 1 . .
H H33B 0.9556 0.5800 0.8397 0.067 Uiso calc R 1 . .
H H35A 1.069(5) 0.5322(19) 0.960(3) 0.084 Uiso d D 1 . .
H H35B 1.073(6) 0.618(3) 0.886(2) 0.084 Uiso d D 1 . .
B B41 0.729(3) 1.1711(16) 0.1193(16) 0.096(8) Uiso d PD 0.478(11) A 1
H H41A 0.7911 1.1994 0.1463 0.116 Uiso calc PR 0.478(11) A 1
H H41B 0.8224 1.1375 0.0883 0.116 Uiso calc PR 0.478(11) A 1
B B42 0.501(3) 1.1477(13) 0.1583(12) 0.093(8) Uiso d PD 0.478(11) A 1
H H42A 0.4760 1.1021 0.1475 0.111 Uiso calc PR 0.478(11) A 1
H H42B 0.4447 1.1639 0.2055 0.111 Uiso calc PR 0.478(11) A 1
B B43 0.510(3) 1.2096(11) 0.0919(11) 0.079(7) Uiso d PD 0.478(11) A 1
H H43A 0.4891 1.1963 0.0465 0.094 Uiso calc PR 0.478(11) A 1
H H43B 0.4579 1.2581 0.1045 0.094 Uiso calc PR 0.478(11) A 1
B B141 0.565(3) 1.2027(9) 0.1591(9) 0.067(5) Uiso d PD 0.522(11) A 2
H H14A 0.5681 1.1903 0.2078 0.081 Uiso calc PR 0.522(11) A 2
H H14B 0.6021 1.2476 0.1449 0.081 Uiso calc PR 0.522(11) A 2
B B142 0.628(2) 1.1346(9) 0.0970(9) 0.065(5) Uiso d PD 0.522(11) A 2
H H14C 0.6986 1.1445 0.0510 0.078 Uiso calc PR 0.522(11) A 2
H H14D 0.6646 1.0873 0.1137 0.078 Uiso calc PR 0.522(11) A 2
B B143 0.386(2) 1.1751(9) 0.1202(9) 0.054(4) Uiso d PD 0.522(11) A 2
H H14E 0.2940 1.1489 0.1488 0.065 Uiso calc PR 0.522(11) A 2
H H14F 0.3280 1.2060 0.0861 0.065 Uiso calc PR 0.522(11) A 2
H H45A 0.670(6) 1.121(3) 0.145(5) 0.081 Uiso d PD 0.478(11) A 1
H H45B 0.402(6) 1.201(3) 0.145(3) 0.081 Uiso d PD 0.478(11) A 1
H H15G 0.706(4) 1.170(7) 0.128(7) 0.081 Uiso d PD 0.522(11) A 2
H H15H 0.491(6) 1.150(4) 0.069(2) 0.081 Uiso d PD 0.522(11) A 2

loop_
_atom_site_aniso_label
_atom_site_aniso_U_11
_atom_site_aniso_U_22
_atom_site_aniso_U_33
_atom_site_aniso_U_12
_atom_site_aniso_U_13
_atom_site_aniso_U_23
C1 0.021(3) 0.024(3) 0.023(3) -0.007(2) 0.001(2) -0.004(2)
C2 0.018(3) 0.025(3) 0.028(3) 0.002(2) -0.004(2) -0.011(2)
C3 0.023(3) 0.032(3) 0.036(3) 0.002(3) -0.008(3) -0.007(3)
C4 0.019(3) 0.045(4) 0.027(3) -0.009(3) -0.001(3) -0.005(3)
C5 0.026(3) 0.025(3) 0.029(3) -0.006(2) 0.004(3) -0.003(2)
C6 0.026(3) 0.027(3) 0.025(3) -0.007(2) 0.001(3) 0.003(2)
C7 0.022(3) 0.021(3) 0.030(3) -0.010(2) -0.009(3) 0.007(2)
C8 0.022(3) 0.030(3) 0.025(3) 0.000(3) -0.002(3) 0.004(2)
C9 0.025(3) 0.032(3) 0.034(3) -0.003(3) -0.003(3) 0.006(3)
C10 0.027(3) 0.023(3) 0.033(3) -0.010(3) -0.008(3) 0.004(2)
C11 0.032(4) 0.029(3) 0.018(2) -0.015(3) -0.007(3) 0.003(2)
C12 0.026(3) 0.026(3) 0.021(2) -0.003(2) -0.002(2) -0.003(2)
C13 0.018(3) 0.023(3) 0.022(2) -0.003(2) -0.003(2) 0.004(2)
C14 0.024(3) 0.024(3) 0.025(3) 0.000(2) -0.003(2) -0.005(2)
C15 0.021(3) 0.027(3) 0.028(3) 0.004(2) 0.005(3) -0.003(2)
C16 0.022(3) 0.026(3) 0.037(3) -0.001(2) -0.001(3) 0.000(2)
C17 0.033(4) 0.026(3) 0.032(3) -0.007(2) -0.015(3) 0.004(2)
C18 0.025(3) 0.027(3) 0.025(3) -0.005(2) -0.007(3) 0.001(2)
C19 0.017(3) 0.027(3) 0.019(2) 0.001(2) -0.002(2) -0.004(2)
C20 0.017(3) 0.023(3) 0.027(3) -0.006(2) 0.004(3) -0.006(2)
C21 0.031(4) 0.029(3) 0.035(3) -0.015(3) -0.003(3) 0.000(3)
C22 0.025(3) 0.030(3) 0.027(3) -0.009(2) -0.010(3) 0.002(2)
C23 0.035(4) 0.020(3) 0.026(3) -0.001(3) -0.011(3) -0.003(2)
C24 0.025(3) 0.025(3) 0.022(3) -0.007(2) -0.005(3) -0.002(2)
P1 0.0217(8) 0.0226(6) 0.0227(6) -0.0036(5) -0.0052(6) -0.0003(5)
C31 0.014(3) 0.037(3) 0.013(2) -0.006(2) 0.004(2) -0.005(2)
C32 0.019(3) 0.026(3) 0.028(3) -0.001(2) 0.001(3) -0.005(2)
C33 0.023(3) 0.046(4) 0.031(3) -0.003(3) -0.005(3) 0.003(3)
C34 0.022(3) 0.044(4) 0.026(3) -0.013(3) 0.003(3) -0.002(3)
C35 0.025(4) 0.039(3) 0.029(3) -0.009(3) 0.016(3) 0.000(3)
C36 0.027(3) 0.023(3) 0.034(3) -0.006(2) 0.003(3) 0.007(2)
C37 0.019(3) 0.030(3) 0.024(3) -0.003(2) -0.001(3) 0.001(2)
C38 0.022(3) 0.032(3) 0.023(3) -0.001(2) -0.002(3) -0.001(2)
C39 0.028(4) 0.032(3) 0.028(3) 0.000(3) -0.005(3) 0.003(3)
C40 0.033(4) 0.038(4) 0.041(3) -0.004(3) -0.015(3) 0.016(3)
C41 0.023(4) 0.047(4) 0.038(3) 0.001(3) 0.001(3) 0.015(3)
C42 0.029(4) 0.047(4) 0.026(3) -0.007(3) 0.000(3) 0.009(3)
C43 0.019(3) 0.035(3) 0.017(3) -0.001(3) -0.001(2) -0.003(2)
C44 0.026(4) 0.032(3) 0.022(3) -0.006(3) 0.000(3) -0.001(2)
C45 0.027(4) 0.044(4) 0.030(3) -0.011(3) -0.002(3) -0.003(3)
C46 0.022(3) 0.037(3) 0.025(3) 0.001(3) -0.003(3) -0.009(3)
C47 0.029(4) 0.035(3) 0.027(3) -0.003(3) -0.005(3) -0.003(3)
C48 0.029(4) 0.037(3) 0.020(3) -0.005(3) -0.002(3) 0.004(2)
C49 0.018(3) 0.036(3) 0.021(3) -0.007(2) -0.004(2) 0.003(2)
C50 0.025(3) 0.026(3) 0.018(2) -0.001(2) 0.004(2) -0.002(2)
C51 0.029(3) 0.034(3) 0.020(3) -0.007(3) 0.001(3) 0.013(2)
C52 0.024(3) 0.041(3) 0.043(3) -0.011(3) -0.002(3) 0.010(3)
C53 0.033(4) 0.048(4) 0.048(4) -0.019(3) -0.014(3) 0.011(3)
C54 0.029(4) 0.042(4) 0.032(3) -0.014(3) -0.006(3) 0.004(3)
P2 0.0217(9) 0.0299(10) 0.0171(9) -0.0043(7) -0.0029(8) 0.0016(8)
C61 0.023(3) 0.023(3) 0.027(3) -0.004(2) -0.004(3) -0.004(2)
C62 0.027(3) 0.029(3) 0.026(3) -0.006(2) -0.008(3) -0.005(2)
C63 0.029(4) 0.030(3) 0.028(3) -0.007(3) -0.009(3) 0.003(2)
C64 0.032(4) 0.038(3) 0.040(3) -0.007(3) -0.016(3) 0.004(3)
C65 0.022(3) 0.036(3) 0.032(3) 0.002(3) 0.003(3) -0.001(3)
C66 0.029(4) 0.041(4) 0.027(3) -0.003(3) -0.004(3) 0.000(3)
C67 0.020(3) 0.017(3) 0.040(3) -0.002(2) -0.012(3) -0.002(2)
C68 0.028(3) 0.012(2) 0.040(3) -0.007(2) -0.005(3) -0.006(2)
C69 0.032(4) 0.019(3) 0.037(3) 0.001(2) -0.007(3) -0.002(2)
C70 0.023(3) 0.020(3) 0.057(4) -0.010(2) -0.007(3) 0.007(3)
C71 0.041(4) 0.028(3) 0.062(4) -0.011(3) -0.032(4) 0.003(3)
C72 0.028(4) 0.033(3) 0.043(3) -0.008(3) -0.013(3) 0.003(3)
C73 0.021(3) 0.024(3) 0.021(3) -0.007(2) -0.001(2) -0.004(2)
C74 0.025(3) 0.017(3) 0.038(3) -0.006(2) -0.005(3) -0.003(2)
C75 0.023(3) 0.022(3) 0.031(3) -0.003(2) -0.007(3) -0.003(2)
C76 0.026(3) 0.032(3) 0.022(3) -0.007(3) -0.003(3) -0.001(2)
C77 0.024(3) 0.019(3) 0.031(3) -0.004(2) -0.002(3) 0.000(2)
C78 0.026(3) 0.026(3) 0.027(3) -0.007(2) -0.005(3) 0.003(2)
C79 0.018(3) 0.028(3) 0.032(3) -0.002(2) -0.004(3) -0.006(2)
C80 0.014(3) 0.039(3) 0.040(3) -0.007(3) -0.003(3) -0.010(3)
C81 0.029(4) 0.051(4) 0.045(4) -0.010(3) -0.014(3) -0.008(3)
C82 0.027(4) 0.047(4) 0.039(3) -0.001(3) -0.015(3) -0.007(3)
C83 0.038(4) 0.030(3) 0.057(4) 0.002(3) -0.023(4) -0.007(3)
C84 0.029(4) 0.031(3) 0.037(3) -0.004(3) -0.016(3) -0.001(3)
P3 0.0221(9) 0.0220(9) 0.0302(11) -0.0046(7) -0.0084(9) -0.0002(9)
C91 0.018(3) 0.019(3) 0.028(3) -0.003(2) -0.002(2) 0.001(2)
C92 0.023(3) 0.023(3) 0.041(3) -0.001(3) -0.008(3) 0.011(3)
C93 0.030(4) 0.027(3) 0.034(3) 0.003(3) -0.005(3) -0.005(3)
C94 0.026(3) 0.037(3) 0.035(3) -0.003(3) -0.008(3) 0.004(3)
C95 0.028(4) 0.045(4) 0.043(3) -0.015(3) 0.002(3) 0.000(3)
C96 0.023(4) 0.025(3) 0.052(4) -0.006(3) -0.006(3) 0.002(3)
C97 0.020(3) 0.028(3) 0.037(3) -0.007(2) -0.010(3) 0.006(3)
C98 0.017(3) 0.038(3) 0.034(3) -0.002(3) -0.005(3) 0.008(3)
C99 0.020(3) 0.042(4) 0.049(4) -0.005(3) -0.010(3) 0.010(3)
C100 0.019(3) 0.035(3) 0.039(3) 0.000(3) -0.001(3) 0.012(3)
C101 0.031(4) 0.047(4) 0.039(3) -0.001(3) -0.007(3) -0.002(3)
C102 0.027(4) 0.037(4) 0.040(3) 0.002(3) -0.011(3) -0.002(3)
C103 0.022(3) 0.036(3) 0.031(3) -0.003(3) -0.008(3) -0.006(3)
C104 0.028(3) 0.045(4) 0.026(3) -0.009(3) -0.009(3) 0.003(3)
C105 0.029(4) 0.040(4) 0.035(3) -0.006(3) 0.000(3) -0.003(3)
C106 0.026(4) 0.069(5) 0.037(3) -0.008(3) -0.006(3) -0.012(3)
C107 0.030(4) 0.059(5) 0.049(4) 0.015(3) -0.020(3) -0.013(4)
C108 0.023(3) 0.048(4) 0.046(4) 0.005(3) -0.012(3) -0.016(3)
C109 0.023(3) 0.018(3) 0.041(3) -0.005(2) -0.009(3) 0.003(3)
C110 0.027(3) 0.026(3) 0.032(3) -0.002(2) -0.010(3) 0.000(2)
C111 0.022(3) 0.033(3) 0.021(3) -0.002(3) -0.004(3) -0.005(2)
C112 0.031(4) 0.027(3) 0.049(4) -0.005(3) -0.017(3) 0.006(3)
C113 0.021(3) 0.027(3) 0.045(3) 0.002(2) -0.004(3) -0.003(3)
C114 0.024(4) 0.033(3) 0.029(3) 0.002(3) -0.002(3) 0.001(3)
P4 0.0221(9) 0.0286(12) 0.0325(11) -0.0022(9) -0.0097(8) 0.0012(10)
C121 0.025(3) 0.024(3) 0.016(2) -0.009(2) -0.002(2) -0.005(2)
C122 0.027(3) 0.022(3) 0.016(2) -0.006(2) 0.002(3) -0.002(2)
C123 0.033(4) 0.029(3) 0.016(2) -0.006(3) 0.000(3) -0.006(2)
C124 0.020(3) 0.039(3) 0.022(3) -0.006(3) 0.007(3) -0.014(2)
C125 0.034(4) 0.034(3) 0.031(3) -0.014(3) 0.010(3) -0.004(3)
C126 0.031(4) 0.027(3) 0.038(3) -0.011(3) 0.002(3) -0.012(3)
C127 0.019(3) 0.018(3) 0.027(3) -0.009(2) -0.003(3) 0.001(2)
C128 0.033(3) 0.026(3) 0.019(2) -0.010(2) -0.001(3) -0.006(2)
C129 0.041(4) 0.027(3) 0.037(3) -0.016(3) -0.017(3) 0.003(3)
C130 0.026(4) 0.025(3) 0.049(4) -0.006(3) -0.008(3) -0.002(3)
C131 0.024(3) 0.029(3) 0.038(3) -0.009(3) -0.001(3) -0.002(3)
C132 0.016(3) 0.030(3) 0.031(3) -0.009(3) 0.003(3) -0.001(2)
C133 0.024(3) 0.021(3) 0.019(2) -0.007(2) 0.003(2) -0.006(2)
C134 0.035(4) 0.019(3) 0.026(3) -0.013(2) -0.002(3) -0.003(2)
C135 0.027(3) 0.029(3) 0.028(3) -0.007(3) 0.002(3) -0.011(2)
C136 0.033(4) 0.042(4) 0.035(3) -0.015(3) -0.005(3) -0.011(3)
C137 0.030(3) 0.039(3) 0.032(3) -0.003(3) -0.011(3) -0.008(3)
C138 0.025(3) 0.028(3) 0.029(3) -0.001(2) -0.002(3) -0.013(2)
C139 0.018(3) 0.019(3) 0.020(2) -0.006(2) 0.001(2) 0.003(2)
C140 0.024(3) 0.023(3) 0.021(3) -0.006(2) -0.001(2) 0.000(2)
C141 0.027(3) 0.028(3) 0.022(3) -0.009(2) -0.004(3) 0.005(2)
C142 0.027(3) 0.022(3) 0.032(3) -0.010(2) -0.004(3) 0.005(2)
C143 0.029(3) 0.026(3) 0.023(3) -0.009(2) 0.001(3) 0.005(2)
C144 0.026(3) 0.020(3) 0.022(3) -0.002(2) -0.003(2) -0.002(2)
P5 0.0209(9) 0.0193(9) 0.0203(9) -0.0053(8) -0.0017(7) -0.0041(8)
B1 0.027(5) 0.077(6) 0.061(5) -0.002(4) 0.006(4) -0.028(5)
B2 0.037(5) 0.052(5) 0.058(5) -0.008(4) -0.005(4) -0.035(4)
B3 0.038(5) 0.038(4) 0.068(5) -0.013(4) -0.007(4) -0.023(4)
B11 0.045(5) 0.058(5) 0.051(4) -0.007(4) -0.003(4) 0.023(4)
B12 0.033(4) 0.059(5) 0.056(5) -0.019(4) -0.020(4) 0.027(4)
B13 0.038(5) 0.066(6) 0.070(5) -0.017(4) -0.027(4) 0.034(5)
B21 0.039(5) 0.058(6) 0.059(5) 0.013(4) -0.001(4) -0.011(4)
B22 0.038(5) 0.049(5) 0.060(5) -0.003(4) -0.015(4) -0.019(4)
B23 0.051(6) 0.078(7) 0.067(6) -0.017(5) -0.010(5) -0.022(5)
B31 0.050(6) 0.063(6) 0.077(6) -0.015(5) -0.012(5) 0.031(5)
B32 0.043(5) 0.059(5) 0.054(5) -0.010(4) -0.018(4) 0.022(4)
B33 0.041(5) 0.072(6) 0.059(5) -0.009(4) -0.028(4) 0.027(4)

loop_
_atom_type_symbol
_atom_type_description
_atom_type_scat_dispersion_real
_atom_type_scat_dispersion_imag
_atom_type_scat_source
C C 0.0033 0.0016 'International Tables Vol C Tables 4.2.6.8 and 6.1.1.4'
H H 0.0000 0.0000 'International Tables Vol C Tables 4.2.6.8 and 6.1.1.4'
B B 0.0013 0.0007 'International Tables Vol C Tables 4.2.6.8 and 6.1.1.4'
P P 0.1023 0.0942 'International Tables Vol C Tables 4.2.6.8 and 6.1.1.4'

loop_
_geom_angle_atom_site_label_1
_geom_angle_atom_site_label_2
_geom_angle_atom_site_label_3
_geom_angle_site_symmetry_1
_geom_angle_site_symmetry_3
_geom_angle
_geom_angle_publ_flag
C6 C1 C2 . . 120.6(5) ?
C6 C1 P1 . . 122.2(4) ?
C2 C1 P1 . . 117.2(4) ?
C3 C2 C1 . . 119.2(5) ?
C3 C2 H2 . . 120.4 ?
C1 C2 H2 . . 120.4 ?
C4 C3 C2 . . 119.6(5) ?
C4 C3 H3 . . 120.2 ?
C2 C3 H3 . . 120.2 ?
C5 C4 C3 . . 121.2(5) ?
C5 C4 H4 . . 119.4 ?
C3 C4 H4 . . 119.4 ?
C4 C5 C6 . . 120.3(5) ?
C4 C5 H5 . . 119.9 ?
C6 C5 H5 . . 119.9 ?
C5 C6 C1 . . 119.1(5) ?
C5 C6 H6 . . 120.4 ?
C1 C6 H6 . . 120.4 ?
C8 C7 C12 . . 120.1(4) ?
C8 C7 P1 . . 117.8(4) ?
C12 C7 P1 . . 122.0(4) ?
C9 C8 C7 . . 120.9(5) ?
C9 C8 H8 . . 119.5 ?
C7 C8 H8 . . 119.5 ?
C8 C9 C10 . . 119.3(5) ?
C8 C9 H9 . . 120.3 ?
C10 C9 H9 . . 120.3 ?
C11 C10 C9 . . 119.8(5) ?
C11 C10 H10 . . 120.1 ?
C9 C10 H10 . . 120.1 ?
C10 C11 C12 . . 121.9(4) ?
C10 C11 H11 . . 119.0 ?
C12 C11 H11 . . 119.0 ?
C11 C12 C7 . . 117.9(5) ?
C11 C12 H12 . . 121.1 ?
C7 C12 H12 . . 121.1 ?
C14 C13 C18 . . 119.5(5) ?
C14 C13 P1 . . 122.9(4) ?
C18 C13 P1 . . 117.6(4) ?
C15 C14 C13 . . 120.0(5) ?
C15 C14 H14 . . 120.0 ?
C13 C14 H14 . . 120.0 ?
C14 C15 C16 . . 120.0(5) ?
C14 C15 H15 . . 120.0 ?
C16 C15 H15 . . 120.0 ?
C17 C16 C15 . . 120.1(6) ?
C17 C16 H16 . . 119.9 ?
C15 C16 H16 . . 119.9 ?
C18 C17 C16 . . 120.2(5) ?
C18 C17 H17 . . 119.9 ?
C16 C17 H17 . . 119.9 ?
C17 C18 C13 . . 120.0(5) ?
C17 C18 H18 . . 120.0 ?
C13 C18 H18 . . 120.0 ?
C24 C19 C20 . . 120.2(5) ?
C24 C19 P1 . . 122.5(4) ?
C20 C19 P1 . . 117.3(4) ?
C21 C20 C19 . . 120.3(5) ?
C21 C20 H20 . . 119.8 ?
C19 C20 H20 . . 119.8 ?
C20 C21 C22 . . 119.5(5) ?
C20 C21 H21 . . 120.3 ?
C22 C21 H21 . . 120.3 ?
C23 C22 C21 . . 120.5(5) ?
C23 C22 H22 . . 119.8 ?
C21 C22 H22 . . 119.8 ?
C22 C23 C24 . . 120.5(5) ?
C22 C23 H23 . . 119.8 ?
C24 C23 H23 . . 119.8 ?
C23 C24 C19 . . 119.0(5) ?
C23 C24 H24 . . 120.5 ?
C19 C24 H24 . . 120.5 ?
C7 P1 C1 . . 110.5(2) ?
C7 P1 C13 . . 107.6(2) ?
C1 P1 C13 . . 110.5(2) ?
C7 P1 C19 . . 110.1(2) ?
C1 P1 C19 . . 107.9(2) ?
C13 P1 C19 . . 110.2(2) ?
C36 C31 C32 . . 119.9(5) ?
C36 C31 P2 . . 122.1(4) ?
C32 C31 P2 . . 117.9(4) ?
C33 C32 C31 . . 119.5(5) ?
C33 C32 H32 . . 120.3 ?
C31 C32 H32 . . 120.3 ?
C32 C33 C34 . . 121.4(5) ?
C32 C33 H33 . . 119.3 ?
C34 C33 H33 . . 119.3 ?
C35 C34 C33 . . 119.2(5) ?
C35 C34 H34 . . 120.4 ?
C33 C34 H34 . . 120.4 ?
C34 C35 C36 . . 120.4(5) ?
C34 C35 H35 . . 119.8 ?
C36 C35 H35 . . 119.8 ?
C31 C36 C35 . . 119.7(5) ?
C31 C36 H36 . . 120.1 ?
C35 C36 H36 . . 120.1 ?
C42 C37 C38 . . 119.6(5) ?
C42 C37 P2 . . 117.9(4) ?
C38 C37 P2 . . 122.4(4) ?
C39 C38 C37 . . 118.2(5) ?
C39 C38 H38 . . 120.9 ?
C37 C38 H38 . . 120.9 ?
C40 C39 C38 . . 122.5(5) ?
C40 C39 H39 . . 118.8 ?
C38 C39 H39 . . 118.8 ?
C39 C40 C41 . . 120.4(5) ?
C39 C40 H40 . . 119.8 ?
C41 C40 H40 . . 119.8 ?
C40 C41 C42 . . 118.0(6) ?
C40 C41 H41 . . 121.0 ?
C42 C41 H41 . . 121.0 ?
C37 C42 C41 . . 121.2(5) ?
C37 C42 H42 . . 119.4 ?
C41 C42 H42 . . 119.4 ?
C44 C43 C48 . . 119.0(5) ?
C44 C43 P2 . . 118.3(4) ?
C48 C43 P2 . . 122.6(4) ?
C45 C44 C43 . . 120.1(5) ?
C45 C44 H44 . . 119.9 ?
C43 C44 H44 . . 119.9 ?
C44 C45 C46 . . 120.2(6) ?
C44 C45 H45 . . 119.9 ?
C46 C45 H45 . . 119.9 ?
C47 C46 C45 . . 120.1(5) ?
C47 C46 H46 . . 120.0 ?
C45 C46 H46 . . 120.0 ?
C48 C47 C46 . . 120.1(5) ?
C48 C47 H47 . . 120.0 ?
C46 C47 H47 . . 120.0 ?
C47 C48 C43 . . 120.5(5) ?
C47 C48 H48 . . 119.7 ?
C43 C48 H48 . . 119.7 ?
C54 C49 C50 . . 118.9(5) ?
C54 C49 P2 . . 119.2(4) ?
C50 C49 P2 . . 121.9(4) ?
C51 C50 C49 . . 119.9(5) ?
C51 C50 H50 . . 120.1 ?
C49 C50 H50 . . 120.1 ?
C50 C51 C52 . . 120.4(5) ?
C50 C51 H51 . . 119.8 ?
C52 C51 H51 . . 119.8 ?
C53 C52 C51 . . 120.4(6) ?
C53 C52 H52 . . 119.8 ?
C51 C52 H52 . . 119.8 ?
C54 C53 C52 . . 119.5(6) ?
C54 C53 H53 . . 120.2 ?
C52 C53 H53 . . 120.2 ?
C53 C54 C49 . . 120.8(5) ?
C53 C54 H54 . . 119.6 ?
C49 C54 H54 . . 119.6 ?
C49 P2 C37 . . 108.0(2) ?
C49 P2 C43 . . 110.5(3) ?
C37 P2 C43 . . 110.8(2) ?
C49 P2 C31 . . 109.8(2) ?
C37 P2 C31 . . 110.1(2) ?
C43 P2 C31 . . 107.6(2) ?
C66 C61 C62 . . 120.8(5) ?
C66 C61 P3 . . 118.8(4) ?
C62 C61 P3 . . 120.4(4) ?
C63 C62 C61 . . 117.9(5) ?
C63 C62 H62 . . 121.0 ?
C61 C62 H62 . . 121.0 ?
C64 C63 C62 . . 121.6(5) ?
C64 C63 H63 . . 119.2 ?
C62 C63 H63 . . 119.2 ?
C63 C64 C65 . . 120.5(5) ?
C63 C64 H64 . . 119.8 ?
C65 C64 H64 . . 119.8 ?
C66 C65 C64 . . 119.1(5) ?
C66 C65 H65 . . 120.5 ?
C64 C65 H65 . . 120.5 ?
C65 C66 C61 . . 120.1(5) ?
C65 C66 H66 . . 120.0 ?
C61 C66 H66 . . 120.0 ?
C72 C67 C68 . . 119.4(5) ?
C72 C67 P3 . . 118.4(4) ?
C68 C67 P3 . . 122.2(4) ?
C69 C68 C67 . . 118.8(5) ?
C69 C68 H68 . . 120.6 ?
C67 C68 H68 . . 120.6 ?
C68 C69 C70 . . 121.2(5) ?
C68 C69 H69 . . 119.4 ?
C70 C69 H69 . . 119.4 ?
C69 C70 C71 . . 119.8(6) ?
C69 C70 H70 . . 120.1 ?
C71 C70 H70 . . 120.1 ?
C72 C71 C70 . . 119.8(5) ?
C72 C71 H71 . . 120.1 ?
C70 C71 H71 . . 120.1 ?
C71 C72 C67 . . 121.0(5) ?
C71 C72 H72 . . 119.5 ?
C67 C72 H72 . . 119.5 ?
C78 C73 C74 . . 119.6(4) ?
C78 C73 P3 . . 122.4(4) ?
C74 C73 P3 . . 118.0(4) ?
C75 C74 C73 . . 119.8(5) ?
C75 C74 H74 . . 120.1 ?
C73 C74 H74 . . 120.1 ?
C74 C75 C76 . . 120.6(5) ?
C74 C75 H75 . . 119.7 ?
C76 C75 H75 . . 119.7 ?
C75 C76 C77 . . 119.9(5) ?
C75 C76 H76 . . 120.1 ?
C77 C76 H76 . . 120.1 ?
C78 C77 C76 . . 119.3(5) ?
C78 C77 H77 . . 120.3 ?
C76 C77 H77 . . 120.3 ?
C73 C78 C77 . . 120.8(4) ?
C73 C78 H78 . . 119.6 ?
C77 C78 H78 . . 119.6 ?
C84 C79 C80 . . 119.9(5) ?
C84 C79 P3 . . 122.3(5) ?
C80 C79 P3 . . 117.8(4) ?
C81 C80 C79 . . 119.1(6) ?
C81 C80 H80 . . 120.5 ?
C79 C80 H80 . . 120.5 ?
C80 C81 C82 . . 121.1(6) ?
C80 C81 H81 . . 119.4 ?
C82 C81 H81 . . 119.4 ?
C83 C82 C81 . . 119.1(6) ?
C83 C82 H82 . . 120.4 ?
C81 C82 H82 . . 120.4 ?
C82 C83 C84 . . 121.2(6) ?
C82 C83 H83 . . 119.4 ?
C84 C83 H83 . . 119.4 ?
C83 C84 C79 . . 119.6(6) ?
C83 C84 H84 . . 120.2 ?
C79 C84 H84 . . 120.2 ?
C73 P3 C67 . . 111.3(2) ?
C73 P3 C61 . . 110.3(2) ?
C67 P3 C61 . . 107.6(2) ?
C73 P3 C79 . . 107.3(2) ?
C67 P3 C79 . . 110.2(3) ?
C61 P3 C79 . . 110.2(2) ?
C96 C91 C92 . . 120.0(5) ?
C96 C91 P4 . . 118.5(4) ?
C92 C91 P4 . . 121.5(4) ?
C93 C92 C91 . . 119.9(5) ?
C93 C92 H92 . . 120.1 ?
C91 C92 H92 . . 120.1 ?
C92 C93 C94 . . 119.8(5) ?
C92 C93 H93 . . 120.1 ?
C94 C93 H93 . . 120.1 ?
C93 C94 C95 . . 120.9(6) ?
C93 C94 H94 . . 119.5 ?
C95 C94 H94 . . 119.5 ?
C96 C95 C94 . . 119.0(6) ?
C96 C95 H95 . . 120.5 ?
C94 C95 H95 . . 120.5 ?
C95 C96 C91 . . 120.4(5) ?
C95 C96 H96 . . 119.8 ?
C91 C96 H96 . . 119.8 ?
C102 C97 C98 . . 120.5(5) ?
C102 C97 P4 . . 122.0(4) ?
C98 C97 P4 . . 117.4(4) ?
C99 C98 C97 . . 119.1(5) ?
C99 C98 H98 . . 120.5 ?
C97 C98 H98 . . 120.5 ?
C98 C99 C100 . . 121.2(6) ?
C98 C99 H99 . . 119.4 ?
C100 C99 H99 . . 119.4 ?
C101 C100 C99 . . 118.7(6) ?
C101 C100 H100 . . 120.6 ?
C99 C100 H100 . . 120.6 ?
C100 C101 C102 . . 121.4(6) ?
C100 C101 H101 . . 119.3 ?
C102 C101 H101 . . 119.3 ?
C101 C102 C97 . . 119.1(5) ?
C101 C102 H102 . . 120.4 ?
C97 C102 H102 . . 120.4 ?
C108 C103 C104 . . 119.5(5) ?
C108 C103 P4 . . 118.2(4) ?
C104 C103 P4 . . 122.3(4) ?
C105 C104 C103 . . 119.6(5) ?
C105 C104 H104 . . 120.2 ?
C103 C104 H104 . . 120.2 ?
C104 C105 C106 . . 120.2(6) ?
C104 C105 H105 . . 119.9 ?
C106 C105 H105 . . 119.9 ?
C105 C106 C107 . . 120.6(5) ?
C105 C106 H106 . . 119.7 ?
C107 C106 H106 . . 119.7 ?
C106 C107 C108 . . 119.2(5) ?
C106 C107 H107 . . 120.4 ?
C108 C107 H107 . . 120.4 ?
C103 C108 C107 . . 120.9(6) ?
C103 C108 H108 . . 119.6 ?
C107 C108 H108 . . 119.6 ?
C114 C109 C110 . . 120.5(4) ?
C114 C109 P4 . . 117.8(4) ?
C110 C109 P4 . . 121.6(4) ?
C111 C110 C109 . . 118.9(5) ?
C111 C110 H110 . . 120.5 ?
C109 C110 H110 . . 120.5 ?
C112 C111 C110 . . 120.6(5) ?
C112 C111 H111 . . 119.7 ?
C110 C111 H111 . . 119.7 ?
C111 C112 C113 . . 120.9(5) ?
C111 C112 H112 . . 119.5 ?
C113 C112 H112 . . 119.5 ?
C114 C113 C112 . . 119.1(5) ?
C114 C113 H113 . . 120.4 ?
C112 C113 H113 . . 120.4 ?
C109 C114 C113 . . 119.9(5) ?
C109 C114 H114 . . 120.0 ?
C113 C114 H114 . . 120.0 ?
C103 P4 C91 . . 108.1(2) ?
C103 P4 C109 . . 111.3(2) ?
C91 P4 C109 . . 110.2(2) ?
C103 P4 C97 . . 110.1(3) ?
C91 P4 C97 . . 110.2(3) ?
C109 P4 C97 . . 106.9(2) ?
C122 C121 C126 . . 120.8(5) ?
C122 C121 P5 . . 122.1(4) ?
C126 C121 P5 . . 117.0(4) ?
C121 C122 C123 . . 119.0(5) ?
C121 C122 H122 . . 120.5 ?
C123 C122 H122 . . 120.5 ?
C124 C123 C122 . . 120.1(5) ?
C124 C123 H123 . . 120.0 ?
C122 C123 H123 . . 120.0 ?
C125 C124 C123 . . 120.7(5) ?
C125 C124 H124 . . 119.7 ?
C123 C124 H124 . . 119.7 ?
C124 C125 C126 . . 119.6(6) ?
C124 C125 H125 . . 120.2 ?
C126 C125 H125 . . 120.2 ?
C121 C126 C125 . . 119.8(5) ?
C121 C126 H126 . . 120.1 ?
C125 C126 H126 . . 120.1 ?
C132 C127 C128 . . 120.3(4) ?
C132 C127 P5 . . 117.9(4) ?
C128 C127 P5 . . 121.8(4) ?
C129 C128 C127 . . 118.8(5) ?
C129 C128 H128 . . 120.6 ?
C127 C128 H128 . . 120.6 ?
C130 C129 C128 . . 120.4(5) ?
C130 C129 H129 . . 119.8 ?
C128 C129 H129 . . 119.8 ?
C129 C130 C131 . . 121.1(5) ?
C129 C130 H130 . . 119.4 ?
C131 C130 H130 . . 119.4 ?
C132 C131 C130 . . 118.8(5) ?
C132 C131 H131 . . 120.6 ?
C130 C131 H131 . . 120.6 ?
C127 C132 C131 . . 120.6(5) ?
C127 C132 H132 . . 119.7 ?
C131 C132 H132 . . 119.7 ?
C134 C133 C138 . . 120.4(4) ?
C134 C133 P5 . . 121.5(4) ?
C138 C133 P5 . . 118.1(4) ?
C135 C134 C133 . . 118.9(5) ?
C135 C134 H134 . . 120.5 ?
C133 C134 H134 . . 120.5 ?
C134 C135 C136 . . 120.9(5) ?
C134 C135 H135 . . 119.5 ?
C136 C135 H135 . . 119.5 ?
C137 C136 C135 . . 120.3(5) ?
C137 C136 H136 . . 119.9 ?
C135 C136 H136 . . 119.9 ?
C136 C137 C138 . . 119.8(5) ?
C136 C137 H137 . . 120.1 ?
C138 C137 H137 . . 120.1 ?
C137 C138 C133 . . 119.5(5) ?
C137 C138 H138 . . 120.2 ?
C133 C138 H138 . . 120.2 ?
C144 C139 C140 . . 119.8(5) ?
C144 C139 P5 . . 122.7(4) ?
C140 C139 P5 . . 117.4(4) ?
C141 C140 C139 . . 119.0(4) ?
C141 C140 H140 . . 120.5 ?
C139 C140 H140 . . 120.5 ?
C140 C141 C142 . . 121.5(5) ?
C140 C141 H141 . . 119.3 ?
C142 C141 H141 . . 119.3 ?
C141 C142 C143 . . 119.0(5) ?
C141 C142 H142 . . 120.5 ?
C143 C142 H142 . . 120.5 ?
C144 C143 C142 . . 120.8(5) ?
C144 C143 H143 . . 119.6 ?
C142 C143 H143 . . 119.6 ?
C143 C144 C139 . . 119.9(5) ?
C143 C144 H144 . . 120.0 ?
C139 C144 H144 . . 120.0 ?
C133 P5 C139 . . 109.5(2) ?
C133 P5 C127 . . 109.8(2) ?
C139 P5 C127 . . 107.3(2) ?
C133 P5 C121 . . 108.8(2) ?
C139 P5 C121 . . 110.8(2) ?
C127 P5 C121 . . 110.7(2) ?
B3 B1 B2 . . 59.7(4) ?
B3 B1 H1A . . 117.8 ?
B2 B1 H1A . . 117.8 ?
B3 B1 H1B . . 117.8 ?
B2 B1 H1B . . 117.8 ?
H1A B1 H1B . . 114.9 ?
B3 B1 H5A . . 97.9(15) ?
B2 B1 H5A . . 42.7(13) ?
H1A B1 H5A . . 118.0 ?
H1B B1 H5A . . 84.3 ?
B3 B2 B1 . . 59.9(4) ?
B3 B2 H2A . . 117.8 ?
B1 B2 H2A . . 117.8 ?
B3 B2 H2B . . 117.8 ?
B1 B2 H2B . . 117.8 ?
H2A B2 H2B . . 114.9 ?
B3 B2 H5A . . 96.7(15) ?
B1 B2 H5A . . 41.2(13) ?
H2A B2 H5A . . 85.4 ?
H2B B2 H5A . . 118.3 ?
B3 B2 H5B . . 41.5(12) ?
B1 B2 H5B . . 101.3(14) ?
H2A B2 H5B . . 96.4 ?
H2B B2 H5B . . 103.4 ?
H5A B2 H5B . . 133(3) ?
B2 B3 B1 . . 60.4(4) ?
B2 B3 H3A . . 117.7 ?
B1 B3 H3A . . 117.7 ?
B2 B3 H3B . . 117.7 ?
B1 B3 H3B . . 117.7 ?
H3A B3 H3B . . 114.9 ?
B2 B3 H5B . . 41.7(12) ?
B1 B3 H5B . . 101.9(13) ?
H3A B3 H5B . . 103.3 ?
H3B B3 H5B . . 96.2 ?
B12 B11 B13 . . 60.1(4) ?
B12 B11 H11A . . 117.8 ?
B13 B11 H11A . . 117.8 ?
B12 B11 H11B . . 117.8 ?
B13 B11 H11B . . 117.8 ?
H11A B11 H11B . . 114.9 ?
B12 B11 H15A . . 41.8(13) ?
B13 B11 H15A . . 101.8(14) ?
H11A B11 H15A . . 101.4 ?
H11B B11 H15A . . 98.0 ?
B11 B12 B13 . . 60.2(4) ?
B11 B12 H12A . . 117.8 ?
B13 B12 H12A . . 117.8 ?
B11 B12 H12B . . 117.8 ?
B13 B12 H12B . . 117.8 ?
H12A B12 H12B . . 114.9 ?
B11 B12 H15A . . 40.9(13) ?
B13 B12 H15A . . 101.0(14) ?
H12A B12 H15A . . 98.5 ?
H12B B12 H15A . . 101.8 ?
B11 B12 H15B . . 99.6(14) ?
B13 B12 H15B . . 40.7(13) ?
H12A B12 H15B . . 109.6 ?
H12B B12 H15B . . 91.9 ?
H15A B12 H15B . . 140(2) ?
B12 B13 B11 . . 59.8(4) ?
B12 B13 H13A . . 117.8 ?
B11 B13 H13A . . 117.8 ?
B12 B13 H13B . . 117.8 ?
B11 B13 H13B . . 117.8 ?
H13A B13 H13B . . 114.9 ?
B12 B13 H15B . . 41.2(13) ?
B11 B13 H15B . . 99.6(14) ?
H13A B13 H15B . . 109.5 ?
H13B B13 H15B . . 91.6 ?
B23 B21 B22 . . 59.6(4) ?
B23 B21 H21A . . 117.8 ?
B22 B21 H21A . . 117.8 ?
B23 B21 H21B . . 117.8 ?
B22 B21 H21B . . 117.8 ?
H21A B21 H21B . . 115.0 ?
B23 B21 H25A . . 101.0(14) ?
B22 B21 H25A . . 41.7(13) ?
H21A B21 H25A . . 103.4 ?
H21B B21 H25A . . 96.4 ?
B23 B22 B21 . . 59.9(4) ?
B23 B22 H22A . . 117.8 ?
B21 B22 H22A . . 117.8 ?
B23 B22 H22B . . 117.8 ?
B21 B22 H22B . . 117.8 ?
H22A B22 H22B . . 114.9 ?
B23 B22 H25A . . 101.3(14) ?
B21 B22 H25A . . 41.7(13) ?
H22A B22 H25A . . 96.3 ?
H22B B22 H25A . . 103.4 ?
B23 B22 H25B . . 41.7(13) ?
B21 B22 H25B . . 99.6(15) ?
H22A B22 H25B . . 89.5 ?
H22B B22 H25B . . 111.6 ?
H25A B22 H25B . . 138(3) ?
B22 B23 B21 . . 60.6(4) ?
B22 B23 H23A . . 117.7 ?
B21 B23 H23A . . 117.7 ?
B22 B23 H23B . . 117.7 ?
B21 B23 H23B . . 117.7 ?
H23A B23 H23B . . 114.8 ?
B22 B23 H25B . . 42.9(13) ?
B21 B23 H25B . . 101.5(15) ?
H23A B23 H25B . . 111.0 ?
H23B B23 H25B . . 88.5 ?
B32 B31 B33 . . 60.4(4) ?
B32 B31 H31A . . 117.7 ?
B33 B31 H31A . . 117.7 ?
B32 B31 H31B . . 117.7 ?
B33 B31 H31B . . 117.7 ?
H31A B31 H31B . . 114.9 ?
B32 B31 H35A . . 44.6(14) ?
B33 B31 H35A . . 97.7(17) ?
H31A B31 H35A . . 122.5 ?
H31B B31 H35A . . 79.8 ?
B31 B32 B33 . . 60.2(4) ?
B31 B32 H32A . . 117.8 ?
B33 B32 H32A . . 117.8 ?
B31 B32 H32B . . 117.8 ?
B33 B32 H32B . . 117.8 ?
H32A B32 H32B . . 114.9 ?
B31 B32 H35A . . 43.8(13) ?
B33 B32 H35A . . 96.8(16) ?
H32A B32 H35A . . 80.5 ?
H32B B32 H35A . . 122.7 ?
B31 B32 H35B . . 101.3(14) ?
B33 B32 H35B . . 41.2(12) ?
H32A B32 H35B . . 98.6 ?
H32B B32 H35B . . 101.3 ?
H35A B32 H35B . . 132(3) ?
B31 B33 B32 . . 59.5(4) ?
B31 B33 H33A . . 117.8 ?
B32 B33 H33A . . 117.8 ?
B31 B33 H33B . . 117.8 ?
B32 B33 H33B . . 117.8 ?
H33A B33 H33B . . 115.0 ?
B31 B33 H35B . . 102.5(13) ?
B32 B33 H35B . . 43.0(13) ?
H33A B33 H35B . . 100.6 ?
H33B B33 H35B . . 97.8 ?
B43 B41 B42 . . 59.8(7) ?
B43 B41 H41A . . 117.8 ?
B42 B41 H41A . . 117.8 ?
B43 B41 H41B . . 117.8 ?
B42 B41 H41B . . 117.8 ?
H41A B41 H41B . . 114.9 ?
B43 B41 H45A . . 97(2) ?
B42 B41 H45A . . 41.8(15) ?
H41A B41 H45A . . 119.4 ?
H41B B41 H45A . . 84.2 ?
B43 B41 H15G . . 75(10) ?
B42 B41 H15G . . 24(10) ?
H41A B41 H15G . . 94.6 ?
H41B B41 H15G . . 130.2 ?
H45A B41 H15G . . 46(10) ?
B43 B42 B41 . . 59.4(8) ?
B43 B42 H42A . . 117.8 ?
B41 B42 H42A . . 117.8 ?
B43 B42 H42B . . 117.8 ?
B41 B42 H42B . . 117.8 ?
H42A B42 H42B . . 115.0 ?
B43 B42 H45A . . 97(2) ?
B41 B42 H45A . . 42.4(16) ?
H42A B42 H45A . . 83.8 ?
H42B B42 H45A . . 119.4 ?
B43 B42 H45B . . 43.2(15) ?
B41 B42 H45B . . 95(2) ?
H42A B42 H45B . . 123.9 ?
H42B B42 H45B . . 80.6 ?
H45A B42 H45B . . 137(2) ?
B43 B42 H15G . . 61(6) ?
B41 B42 H15G . . 3(4) ?
H42A B42 H15G . . 119.7 ?
H42B B42 H15G . . 114.8 ?
H45A B42 H15G . . 42(6) ?
H45B B42 H15G . . 96(6) ?
B41 B43 B42 . . 60.8(8) ?
B41 B43 H43A . . 117.7 ?
B42 B43 H43A . . 117.7 ?
B41 B43 H43B . . 117.7 ?
B42 B43 H43B . . 117.7 ?
H43A B43 H43B . . 114.8 ?
B41 B43 H45B . . 96(2) ?
B42 B43 H45B . . 42.9(15) ?
H43A B43 H45B . . 123.6 ?
H43B B43 H45B . . 80.7 ?
B41 B43 H15H . . 90(2) ?
B42 B43 H15H . . 69(3) ?
H43A B43 H15H . . 49.3 ?
H43B B43 H15H . . 151.5 ?
H45B B43 H15H . . 91(5) ?
B143 B141 B142 . . 58.4(6) ?
B143 B141 H14A . . 117.9 ?
B142 B141 H14A . . 117.9 ?
B143 B141 H14B . . 117.9 ?
B142 B141 H14B . . 117.9 ?
H14A B141 H14B . . 115.1 ?
B143 B141 H45B . . 22(3) ?
B142 B141 H45B . . 80(3) ?
H14A B141 H45B . . 110.6 ?
H14B B141 H45B . . 109.0 ?
B143 B141 H15G . . 99.1(18) ?
B142 B141 H15G . . 41.1(14) ?
H14A B141 H15G . . 105.7 ?
H14B B141 H15G . . 95.5 ?
H45B B141 H15G . . 120(4) ?
B143 B142 B141 . . 59.6(7) ?
B143 B142 H14C . . 117.8 ?
B141 B142 H14C . . 117.8 ?
B143 B142 H14D . . 117.8 ?
B141 B142 H14D . . 117.8 ?
H14C B142 H14D . . 114.9 ?
B143 B142 H45A . . 102(3) ?
B141 B142 H45A . . 65(4) ?
H14C B142 H45A . . 135.0 ?
H14D B142 H45A . . 54.4 ?
B143 B142 H15G . . 99.5(17) ?
B141 B142 H15G . . 40.3(14) ?
H14C B142 H15G . . 95.7 ?
H14D B142 H15G . . 105.7 ?
H45A B142 H15G . . 56(10) ?
B143 B142 H15H . . 43.7(15) ?
B141 B142 H15H . . 97(2) ?
H14C B142 H15H . . 81.5 ?
H14D B142 H15H . . 121.4 ?
H45A B142 H15H . . 143(4) ?
H15G B142 H15H . . 129(7) ?
B142 B143 B141 . . 62.0(6) ?
B142 B143 H14E . . 117.6 ?
B141 B143 H14E . . 117.6 ?
B142 B143 H14F . . 117.6 ?
B141 B143 H14F . . 117.6 ?
H14E B143 H14F . . 114.7 ?
B142 B143 H45B . . 98(3) ?
B141 B143 H45B . . 36(3) ?
H14E B143 H45B . . 103.2 ?
H14F B143 H45B . . 100.8 ?
B142 B143 H15H . . 42.7(15) ?
B141 B143 H15H . . 98(2) ?
H14E B143 H15H . . 120.9 ?
H14F B143 H15H . . 81.8 ?
H45B B143 H15H . . 130(4) ?

loop_
_geom_bond_atom_site_label_1
_geom_bond_atom_site_label_2
_geom_bond_site_symmetry_2
_geom_bond_distance
_geom_bond_publ_flag
C1 C6 . 1.396(7) ?
C1 C2 . 1.406(6) ?
C1 P1 . 1.797(5) ?
C2 C3 . 1.396(7) ?
C2 H2 . 0.9500 ?
C3 C4 . 1.387(7) ?
C3 H3 . 0.9500 ?
C4 C5 . 1.378(7) ?
C4 H4 . 0.9500 ?
C5 C6 . 1.393(7) ?
C5 H5 . 0.9500 ?
C6 H6 . 0.9500 ?
C7 C8 . 1.394(7) ?
C7 C12 . 1.410(7) ?
C7 P1 . 1.795(5) ?
C8 C9 . 1.386(6) ?
C8 H8 . 0.9500 ?
C9 C10 . 1.402(7) ?
C9 H9 . 0.9500 ?
C10 C11 . 1.378(7) ?
C10 H10 . 0.9500 ?
C11 C12 . 1.400(6) ?
C11 H11 . 0.9500 ?
C12 H12 . 0.9500 ?
C13 C14 . 1.400(7) ?
C13 C18 . 1.406(6) ?
C13 P1 . 1.799(5) ?
C14 C15 . 1.375(7) ?
C14 H14 . 0.9500 ?
C15 C16 . 1.396(7) ?
C15 H15 . 0.9500 ?
C16 C17 . 1.390(7) ?
C16 H16 . 0.9500 ?
C17 C18 . 1.372(7) ?
C17 H17 . 0.9500 ?
C18 H18 . 0.9500 ?
C19 C24 . 1.398(7) ?
C19 C20 . 1.398(7) ?
C19 P1 . 1.803(5) ?
C20 C21 . 1.383(8) ?
C20 H20 . 0.9500 ?
C21 C22 . 1.391(7) ?
C21 H21 . 0.9500 ?
C22 C23 . 1.388(7) ?
C22 H22 . 0.9500 ?
C23 C24 . 1.390(7) ?
C23 H23 . 0.9500 ?
C24 H24 . 0.9500 ?
C31 C36 . 1.395(7) ?
C31 C32 . 1.397(6) ?
C31 P2 . 1.798(5) ?
C32 C33 . 1.387(7) ?
C32 H32 . 0.9500 ?
C33 C34 . 1.389(8) ?
C33 H33 . 0.9500 ?
C34 C35 . 1.388(7) ?
C34 H34 . 0.9500 ?
C35 C36 . 1.404(7) ?
C35 H35 . 0.9500 ?
C36 H36 . 0.9500 ?
C37 C42 . 1.381(8) ?
C37 C38 . 1.407(7) ?
C37 P2 . 1.792(5) ?
C38 C39 . 1.384(7) ?
C38 H38 . 0.9500 ?
C39 C40 . 1.360(8) ?
C39 H39 . 0.9500 ?
C40 C41 . 1.393(8) ?
C40 H40 . 0.9500 ?
C41 C42 . 1.412(7) ?
C41 H41 . 0.9500 ?
C42 H42 . 0.9500 ?
C43 C44 . 1.401(7) ?
C43 C48 . 1.405(7) ?
C43 P2 . 1.793(5) ?
C44 C45 . 1.379(8) ?
C44 H44 . 0.9500 ?
C45 C46 . 1.398(8) ?
C45 H45 . 0.9500 ?
C46 C47 . 1.382(8) ?
C46 H46 . 0.9500 ?
C47 C48 . 1.379(8) ?
C47 H47 . 0.9500 ?
C48 H48 . 0.9500 ?
C49 C54 . 1.405(7) ?
C49 C50 . 1.405(6) ?
C49 P2 . 1.778(6) ?
C50 C51 . 1.372(7) ?
C50 H50 . 0.9500 ?
C51 C52 . 1.390(7) ?
C51 H51 . 0.9500 ?
C52 C53 . 1.390(8) ?
C52 H52 . 0.9500 ?
C53 C54 . 1.368(8) ?
C53 H53 . 0.9500 ?
C54 H54 . 0.9500 ?
C61 C66 . 1.393(8) ?
C61 C62 . 1.405(7) ?
C61 P3 . 1.794(5) ?
C62 C63 . 1.387(6) ?
C62 H62 . 0.9500 ?
C63 C64 . 1.370(8) ?
C63 H63 . 0.9500 ?
C64 C65 . 1.400(8) ?
C64 H64 . 0.9500 ?
C65 C66 . 1.384(7) ?
C65 H65 . 0.9500 ?
C66 H66 . 0.9500 ?
C67 C72 . 1.401(7) ?
C67 C68 . 1.407(7) ?
C67 P3 . 1.791(6) ?
C68 C69 . 1.383(7) ?
C68 H68 . 0.9500 ?
C69 C70 . 1.385(7) ?
C69 H69 . 0.9500 ?
C70 C71 . 1.395(8) ?
C70 H70 . 0.9500 ?
C71 C72 . 1.364(8) ?
C71 H71 . 0.9500 ?
C72 H72 . 0.9500 ?
C73 C78 . 1.389(7) ?
C73 C74 . 1.402(6) ?
C73 P3 . 1.790(5) ?
C74 C75 . 1.378(6) ?
C74 H74 . 0.9500 ?
C75 C76 . 1.395(7) ?
C75 H75 . 0.9500 ?
C76 C77 . 1.398(6) ?
C76 H76 . 0.9500 ?
C77 C78 . 1.389(7) ?
C77 H77 . 0.9500 ?
C78 H78 . 0.9500 ?
C79 C84 . 1.395(7) ?
C79 C80 . 1.398(8) ?
C79 P3 . 1.802(6) ?
C80 C81 . 1.377(8) ?
C80 H80 . 0.9500 ?
C81 C82 . 1.393(8) ?
C81 H81 . 0.9500 ?
C82 C83 . 1.371(9) ?
C82 H82 . 0.9500 ?
C83 C84 . 1.378(8) ?
C83 H83 . 0.9500 ?
C84 H84 . 0.9500 ?
C91 C96 . 1.395(7) ?
C91 C92 . 1.396(7) ?
C91 P4 . 1.794(6) ?
C92 C93 . 1.376(8) ?
C92 H92 . 0.9500 ?
C93 C94 . 1.391(8) ?
C93 H93 . 0.9500 ?
C94 C95 . 1.393(8) ?
C94 H94 . 0.9500 ?
C95 C96 . 1.382(8) ?
C95 H95 . 0.9500 ?
C96 H96 . 0.9500 ?
C97 C102 . 1.391(7) ?
C97 C98 . 1.400(7) ?
C97 P4 . 1.804(6) ?
C98 C99 . 1.380(8) ?
C98 H98 . 0.9500 ?
C99 C100 . 1.399(8) ?
C99 H99 . 0.9500 ?
C100 C101 . 1.383(8) ?
C100 H100 . 0.9500 ?
C101 C102 . 1.387(8) ?
C101 H101 . 0.9500 ?
C102 H102 . 0.9500 ?
C103 C108 . 1.384(7) ?
C103 C104 . 1.405(8) ?
C103 P4 . 1.790(5) ?
C104 C105 . 1.386(7) ?
C104 H104 . 0.9500 ?
C105 C106 . 1.387(8) ?
C105 H105 . 0.9500 ?
C106 C107 . 1.388(9) ?
C106 H106 . 0.9500 ?
C107 C108 . 1.391(7) ?
C107 H107 . 0.9500 ?
C108 H108 . 0.9500 ?
C109 C114 . 1.388(8) ?
C109 C110 . 1.403(7) ?
C109 P4 . 1.802(5) ?
C110 C111 . 1.388(6) ?
C110 H110 . 0.9500 ?
C111 C112 . 1.373(8) ?
C111 H111 . 0.9500 ?
C112 C113 . 1.395(8) ?
C112 H112 . 0.9500 ?
C113 C114 . 1.393(7) ?
C113 H113 . 0.9500 ?
C114 H114 . 0.9500 ?
C121 C122 . 1.388(7) ?
C121 C126 . 1.391(7) ?
C121 P5 . 1.804(5) ?
C122 C123 . 1.402(7) ?
C122 H122 . 0.9500 ?
C123 C124 . 1.391(8) ?
C123 H123 . 0.9500 ?
C124 C125 . 1.380(8) ?
C124 H124 . 0.9500 ?
C125 C126 . 1.399(8) ?
C125 H125 . 0.9500 ?
C126 H126 . 0.9500 ?
C127 C132 . 1.389(7) ?
C127 C128 . 1.410(7) ?
C127 P5 . 1.794(5) ?
C128 C129 . 1.392(7) ?
C128 H128 . 0.9500 ?
C129 C130 . 1.380(8) ?
C129 H129 . 0.9500 ?
C130 C131 . 1.396(8) ?
C130 H130 . 0.9500 ?
C131 C132 . 1.391(7) ?
C131 H131 . 0.9500 ?
C132 H132 . 0.9500 ?
C133 C134 . 1.398(7) ?
C133 C138 . 1.407(6) ?
C133 P5 . 1.788(5) ?
C134 C135 . 1.380(6) ?
C134 H134 . 0.9500 ?
C135 C136 . 1.392(7) ?
C135 H135 . 0.9500 ?
C136 C137 . 1.383(8) ?
C136 H136 . 0.9500 ?
C137 C138 . 1.388(7) ?
C137 H137 . 0.9500 ?
C138 H138 . 0.9500 ?
C139 C144 . 1.397(6) ?
C139 C140 . 1.420(6) ?
C139 P5 . 1.792(5) ?
C140 C141 . 1.378(7) ?
C140 H140 . 0.9500 ?
C141 C142 . 1.393(7) ?
C141 H141 . 0.9500 ?
C142 C143 . 1.399(7) ?
C142 H142 . 0.9500 ?
C143 C144 . 1.384(7) ?
C143 H143 . 0.9500 ?
C144 H144 . 0.9500 ?
B1 B3 . 1.759(10) ?
B1 B2 . 1.767(10) ?
B1 H1A . 0.9900 ?
B1 H1B . 0.9900 ?
B1 H5A . 1.17(3) ?
B2 B3 . 1.755(9) ?
B2 H2A . 0.9900 ?
B2 H2B . 0.9900 ?
B2 H5A . 1.21(3) ?
B2 H5B . 1.18(3) ?
B3 H3A . 0.9900 ?
B3 H3B . 0.9900 ?
B3 H5B . 1.17(3) ?
B11 B12 . 1.756(11) ?
B11 B13 . 1.763(10) ?
B11 H11A . 0.9900 ?
B11 H11B . 0.9900 ?
B11 H15A . 1.16(3) ?
B12 B13 . 1.762(9) ?
B12 H12A . 0.9900 ?
B12 H12B . 0.9900 ?
B12 H15A . 1.18(3) ?
B12 H15B . 1.17(3) ?
B13 H13A . 0.9900 ?
B13 H13B . 0.9900 ?
B13 H15B . 1.16(3) ?
B21 B23 . 1.742(11) ?
B21 B22 . 1.755(10) ?
B21 H21A . 0.9900 ?
B21 H21B . 0.9900 ?
B21 H25A . 1.17(3) ?
B22 B23 . 1.737(10) ?
B22 H22A . 0.9900 ?
B22 H22B . 0.9900 ?
B22 H25A . 1.17(3) ?
B22 H25B . 1.19(3) ?
B23 H23A . 0.9900 ?
B23 H23B . 0.9900 ?
B23 H25B . 1.16(3) ?
B31 B32 . 1.726(11) ?
B31 B33 . 1.738(11) ?
B31 H31A . 0.9900 ?
B31 H31B . 0.9900 ?
B31 H35A . 1.20(3) ?
B32 B33 . 1.743(9) ?
B32 H32A . 0.9900 ?
B32 H32B . 0.9900 ?
B32 H35A . 1.21(3) ?
B32 H35B . 1.20(3) ?
B33 H33A . 0.9900 ?
B33 H33B . 0.9900 ?
B33 H35B . 1.15(3) ?
B41 B43 . 1.760(19) ?
B41 B42 . 1.785(18) ?
B41 H41A . 0.9900 ?
B41 H41B . 0.9900 ?
B41 H45A . 1.21(3) ?
B41 H15G . 0.21(15) ?
B42 B43 . 1.769(17) ?
B42 H42A . 0.9900 ?
B42 H42B . 0.9900 ?
B42 H45A . 1.20(3) ?
B42 H45B . 1.21(3) ?
B42 H15G . 1.59(11) ?
B43 H43A . 0.9900 ?
B43 H43B . 0.9900 ?
B43 H45B . 1.21(3) ?
B43 H15H . 1.31(7) ?
B141 B143 . 1.758(16) ?
B141 B142 . 1.801(15) ?
B141 H14A . 0.9900 ?
B141 H14B . 0.9900 ?
B141 H45B . 1.23(6) ?
B141 H15G . 1.18(3) ?
B142 B143 . 1.736(16) ?
B142 H14C . 0.9900 ?
B142 H14D . 0.9900 ?
B142 H45A . 1.06(8) ?
B142 H15G . 1.20(3) ?
B142 H15H . 1.18(3) ?
B143 H14E . 0.9900 ?
B143 H14F . 0.9900 ?
B143 H45B . 0.76(9) ?
B143 H15H . 1.20(3) ?
